data_2224353
loop_
_publ_author_name
'Goh, Jia Hao'
'Fun, Hoong-Kun'
'Rukmini, P. V. R.'
'Kalluraya, B.'

_publ_section_title
;
 4,5-Dichloro-2-methylpyridazin-3(2<i>H</i>)-one
;
_journal_coeditor_code LH2946
_journal_issue 12
_journal_name_full 'Acta Crystallographica Section E'
_journal_page_first o3055
_journal_paper_doi 10.1107/S1600536809046947
_journal_volume 65
_journal_year 2009
_chemical_formula_iupac 'C5 H4 Cl2 N2 O'
_chemical_formula_moiety 'C5 H4 Cl2 N2 O'
_chemical_formula_sum 'C5 H4 Cl2 N2 O'
_chemical_formula_weight 179.00
_chemical_name_systematic
;
4,5-Dichloro-2-methylpyridazin-3(2<i>H</i>)-one
;
_space_group_IT_number 64
_symmetry_cell_setting orthorhombic
_symmetry_space_group_name_Hall '-C 2ac 2'
_symmetry_space_group_name_H-M 'C m c a'
_atom_sites_solution_hydrogens geom
_atom_sites_solution_primary direct
_atom_sites_solution_secondary difmap
_audit_creation_method SHELXL-97
_cell_angle_alpha 90.00
_cell_angle_beta 90.00
_cell_angle_gamma 90.00
_cell_formula_units_Z 8
_cell_length_a 6.51570(10)
_cell_length_b 15.9127(4)
_cell_length_c 13.5175(3)
_cell_measurement_reflns_used 6513
_cell_measurement_temperature 100.00(10)
_cell_measurement_theta_max 34.74
_cell_measurement_theta_min 2.56
_cell_volume 1401.53(5)
_computing_cell_refinement 'SAINT (Bruker, 2005)'
_computing_data_collection 'APEX2 (Bruker, 2005)'
_computing_data_reduction 'SAINT (Bruker, 2005)'
_computing_molecular_graphics 'SHELXTL (Sheldrick, 2008)'
_computing_publication_material
;
SHELXTL (Sheldrick, 2008) and PLATON (Spek, 2009)
;
_computing_structure_refinement 'SHELXTL (Sheldrick, 2008)'
_computing_structure_solution 'SHELXTL (Sheldrick, 2008)'
_diffrn_ambient_temperature 100.00(10)
_diffrn_measured_fraction_theta_full 0.998
_diffrn_measured_fraction_theta_max 0.998
_diffrn_measurement_device_type
;
Bruker SMART APEXII CCD area-detector
;
_diffrn_measurement_method '\f and \w'
_diffrn_radiation_monochromator graphite
_diffrn_radiation_source 'fine-focus sealed tube'
_diffrn_radiation_type MoK\a
_diffrn_radiation_wavelength 0.71073
_diffrn_reflns_av_R_equivalents 0.0292
_diffrn_reflns_av_sigmaI/netI 0.0189
_diffrn_reflns_limit_h_max 10
_diffrn_reflns_limit_h_min -10
_diffrn_reflns_limit_k_max 24
_diffrn_reflns_limit_k_min -25
_diffrn_reflns_limit_l_max 21
_diffrn_reflns_limit_l_min -20
_diffrn_reflns_number 13402
_diffrn_reflns_theta_full 35.03
_diffrn_reflns_theta_max 35.03
_diffrn_reflns_theta_min 2.56
_diffrn_standards_number 0
_exptl_absorpt_coefficient_mu 0.849
_exptl_absorpt_correction_T_max 0.8372
_exptl_absorpt_correction_T_min 0.7168
_exptl_absorpt_correction_type multi-scan
_exptl_absorpt_process_details '(<i>SADABS</i>; Bruker, 2005)'
_exptl_crystal_colour colourless
_exptl_crystal_density_diffrn 1.697
_exptl_crystal_density_method 'not measured'
_exptl_crystal_description block
_exptl_crystal_F_000 720
_exptl_crystal_size_max 0.42
_exptl_crystal_size_mid 0.29
_exptl_crystal_size_min 0.217
_refine_diff_density_max 0.553
_refine_diff_density_min -0.396
_refine_ls_extinction_method none
_refine_ls_goodness_of_fit_ref 1.091
_refine_ls_hydrogen_treatment mixed
_refine_ls_matrix_type full
_refine_ls_number_parameters 64
_refine_ls_number_reflns 1659
_refine_ls_number_restraints 0
_refine_ls_restrained_S_all 1.091
_refine_ls_R_factor_all 0.0371
_refine_ls_R_factor_gt 0.0299
_refine_ls_shift/su_max 0.000
_refine_ls_shift/su_mean 0.000
_refine_ls_structure_factor_coef Fsqd
_refine_ls_weighting_details 'calc w=1/[\s^2^(Fo^2^)+(0.0513P)^2^+0.3383P] where P=(Fo^2^+2Fc^2^)/3'
_refine_ls_weighting_scheme calc
_refine_ls_wR_factor_gt 0.0810
_refine_ls_wR_factor_ref 0.0852
_reflns_number_gt 1427
_reflns_number_total 1659
_reflns_threshold_expression I>2\s(I)
_cod_data_source_file lh2946.cif
_cod_data_source_block I
_cod_depositor_comments
;
The following automatic conversions were performed:
'_symmetry_cell_setting' value 'Orthorhombic' changed to 'orthorhombic'
according to '/home/saulius/struct/CIF-dictionaries/cif_core.dic'
dictionary named 'cif_core.dic' version 2.4.1 from 2010-06-29.

Automatic conversion script
Id: cif_fix_enum 1527 2010-12-29 10:47:43Z saulius 

The following automatic conversions were performed:

'_symmetry_cell_setting' value 'Orthorhombic' changed to
'orthorhombic' according to
/home/saulius/struct/CIF-dictionaries/cif_core.dic dictionary named
'cif_core.dic' version 2.4.1 from 2010-06-29.

Automatic conversion script
Id: cif_fix_values 1715 2011-07-08 13:25:40Z adriana 
;
_cod_original_sg_symbol_Hall '-C 2bc 2'
_cod_database_code 2224353
_cod_database_fobs_code 2224353

loop_
_symmetry_equiv_pos_as_xyz
'x, y, z'
'-x, -y+1/2, z+1/2'
'-x, y+1/2, -z+1/2'
'x, -y, -z'
'x+1/2, y+1/2, z'
'-x+1/2, -y+1, z+1/2'
'-x+1/2, y+1, -z+1/2'
'x+1/2, -y+1/2, -z'
'-x, -y, -z'
'x, y-1/2, -z-1/2'
'x, -y-1/2, z-1/2'
'-x, y, z'
'-x+1/2, -y+1/2, -z'
'x+1/2, y, -z-1/2'
'x+1/2, -y, z-1/2'
'-x+1/2, y+1/2, z'

loop_
_atom_site_type_symbol
_atom_site_label
_atom_site_fract_x
_atom_site_fract_y
_atom_site_fract_z
_atom_site_U_iso_or_equiv
_atom_site_adp_type
_atom_site_calc_flag
_atom_site_refinement_flags
_atom_site_occupancy
_atom_site_disorder_assembly
_atom_site_disorder_group
Cl Cl1 0.5000 0.152043(19) 0.19640(2) 0.01834(9) Uani d S 1 . .
Cl Cl2 0.5000 0.07981(2) 0.41860(3) 0.02540(10) Uani d S 1 . .
O O1 0.5000 0.33799(6) 0.19775(7) 0.0221(2) Uani d S 1 . .
N N1 0.5000 0.35316(6) 0.36546(8) 0.0182(2) Uani d S 1 . .
N N2 0.5000 0.32435(8) 0.45961(9) 0.0194(2) Uani d S 1 . .
C C1 0.5000 0.30554(8) 0.28034(9) 0.0159(2) Uani d S 1 . .
C C2 0.5000 0.21504(8) 0.29869(10) 0.0152(2) Uani d S 1 . .
C C3 0.5000 0.18537(8) 0.39241(10) 0.0173(2) Uani d S 1 . .
C C4 0.5000 0.24313(9) 0.47317(11) 0.0190(2) Uani d S 1 . .
C C5 0.5000 0.44471(9) 0.35542(13) 0.0296(3) Uani d S 1 . .
H H5A 0.5000 0.4700 0.4199 0.044 Uiso d SR 1 . .
H H5B 0.6203 0.4621 0.3199 0.044 Uiso d R 1 . .
H H4A 0.5000 0.2257(12) 0.5427(14) 0.016(4) Uiso d S 1 . .

loop_
_atom_site_aniso_label
_atom_site_aniso_U_11
_atom_site_aniso_U_22
_atom_site_aniso_U_33
_atom_site_aniso_U_12
_atom_site_aniso_U_13
_atom_site_aniso_U_23
Cl1 0.02167(15) 0.01747(14) 0.01587(16) 0.000 0.000 -0.00382(10)
Cl2 0.03383(19) 0.01782(15) 0.02456(19) 0.000 0.000 0.00717(11)
O1 0.0344(6) 0.0193(4) 0.0124(4) 0.000 0.000 0.0030(3)
N1 0.0257(5) 0.0156(4) 0.0133(5) 0.000 0.000 -0.0007(4)
N2 0.0235(5) 0.0218(5) 0.0129(5) 0.000 0.000 -0.0014(4)
C1 0.0192(5) 0.0152(5) 0.0132(5) 0.000 0.000 0.0005(4)
C2 0.0165(5) 0.0156(5) 0.0134(5) 0.000 0.000 -0.0007(4)
C3 0.0193(5) 0.0173(5) 0.0155(5) 0.000 0.000 0.0019(4)
C4 0.0214(5) 0.0224(6) 0.0132(6) 0.000 0.000 0.0012(4)
C5 0.0503(10) 0.0160(5) 0.0224(7) 0.000 0.000 -0.0012(5)

loop_
_atom_type_symbol
_atom_type_description
_atom_type_scat_dispersion_real
_atom_type_scat_dispersion_imag
_atom_type_scat_source
C C 0.0033 0.0016 'International Tables Vol C Tables 4.2.6.8 and 6.1.1.4'
H H 0.0000 0.0000 'International Tables Vol C Tables 4.2.6.8 and 6.1.1.4'
N N 0.0061 0.0033 'International Tables Vol C Tables 4.2.6.8 and 6.1.1.4'
O O 0.0106 0.0060 'International Tables Vol C Tables 4.2.6.8 and 6.1.1.4'
Cl Cl 0.1484 0.1585 'International Tables Vol C Tables 4.2.6.8 and 6.1.1.4'

loop_
_geom_angle_atom_site_label_1
_geom_angle_atom_site_label_2
_geom_angle_atom_site_label_3
_geom_angle_site_symmetry_1
_geom_angle_site_symmetry_3
_geom_angle
_geom_angle_publ_flag
N2 N1 C1 . . 126.82(11) ?
N2 N1 C5 . . 115.13(11) ?
C1 N1 C5 . . 118.04(11) ?
C4 N2 N1 . . 117.88(11) ?
O1 C1 N1 . . 121.81(11) ?
O1 C1 C2 . . 124.60(11) ?
N1 C1 C2 . . 113.59(11) ?
C3 C2 C1 . . 120.22(12) ?
C3 C2 Cl1 . . 123.62(10) ?
C1 C2 Cl1 . . 116.16(9) ?
C2 C3 C4 . . 119.46(12) ?
C2 C3 Cl2 . . 122.34(11) ?
C4 C3 Cl2 . . 118.20(11) ?
N2 C4 C3 . . 122.03(13) ?
N2 C4 H4A . . 114.5(11) ?
C3 C4 H4A . . 123.5(11) ?
N1 C5 H5A . . 109.5 ?
N1 C5 H5B . . 109.5 ?
H5A C5 H5B . . 109.5 ?

loop_
_geom_bond_atom_site_label_1
_geom_bond_atom_site_label_2
_geom_bond_site_symmetry_2
_geom_bond_distance
_geom_bond_publ_flag
Cl1 C2 . 1.7078(13) ?
Cl2 C3 . 1.7166(13) ?
O1 C1 . 1.2301(15) ?
N1 N2 . 1.3528(16) ?
N1 C1 . 1.3778(16) ?
N1 C5 . 1.4631(17) ?
N2 C4 . 1.3053(19) ?
C1 C2 . 1.4613(18) ?
C2 C3 . 1.3520(19) ?
C3 C4 . 1.427(2) ?
C4 H4A . 0.980(18) ?
C5 H5A . 0.9599 ?
C5 H5B . 0.9600 ?

loop_
_geom_hbond_atom_site_label_D
_geom_hbond_atom_site_label_H
_geom_hbond_atom_site_label_A
_geom_hbond_site_symmetry_A
_geom_hbond_distance_DH
_geom_hbond_distance_HA
_geom_hbond_distance_DA
_geom_hbond_angle_DHA
_geom_hbond_publ_flag
C4 H4A O1 2_655 0.980(19) 2.328(19) 3.2988(18) 170.6(16) yes

loop_
_geom_torsion_atom_site_label_1
_geom_torsion_atom_site_label_2
_geom_torsion_atom_site_label_3
_geom_torsion_atom_site_label_4
_geom_torsion_site_symmetry_1
_geom_torsion_site_symmetry_2
_geom_torsion_site_symmetry_3
_geom_torsion_site_symmetry_4
_geom_torsion
_geom_torsion_publ_flag
C1 N1 N2 C4 . . . . 0.0 ?
C5 N1 N2 C4 . . . . 180.0 ?
N2 N1 C1 O1 . . . . 180.0 ?
C5 N1 C1 O1 . . . . 0.0 ?
N2 N1 C1 C2 . . . . 0.0 ?
C5 N1 C1 C2 . . . . 180.0 ?
O1 C1 C2 C3 . . . . 180.0 ?
N1 C1 C2 C3 . . . . 0.0 ?
O1 C1 C2 Cl1 . . . . 0.0 ?
N1 C1 C2 Cl1 . . . . 180.0 ?
C1 C2 C3 C4 . . . . 0.0 ?
Cl1 C2 C3 C4 . . . . 180.0 ?
C1 C2 C3 Cl2 . . . . 180.0 ?
Cl1 C2 C3 Cl2 . . . . 0.0 ?
N1 N2 C4 C3 . . . . 0.0 ?
C2 C3 C4 N2 . . . . 0.0 ?
Cl2 C3 C4 N2 . . . . 180.0 ?
